data_2012429
loop_
_publ_author_name
'Coles, Simon J.'
'Hall, Christopher W.'
'Hursthouse, Michael B.'

_publ_section_title
;
 2,4-Dihydroxy-1,3-bis(methoxycarbonylmethoxy)calix[4]arene and
 1,3-bis(ethoxycarbonylmethoxy)-2,4-dihydroxycalix[4]arene chloroform
 solvate
;
_journal_issue 1
_journal_name_full 'Acta Crystallographica Section C'
_journal_page_first o29
_journal_page_last o31
_journal_paper_doi 10.1107/S0108270101019163
_journal_volume 58
_journal_year 2002
_chemical_formula_iupac 'C36 H36 O8, C H3 Cl'
_chemical_formula_moiety 'C36 H36 O8, C H3 Cl'
_chemical_formula_sum 'C37 H37 Cl3 O8'
_chemical_formula_weight 716.02
_space_group_IT_number 4
_symmetry_cell_setting monoclinic
_symmetry_space_group_name_Hall 'P 2yb'
_symmetry_space_group_name_H-M 'P 1 21 1'
_audit_creation_method 'WinGX routine CIF_UPDATE'
_cell_angle_alpha 90
_cell_angle_beta 100.39(3)
_cell_angle_gamma 90
_cell_formula_units_Z 2
_cell_length_a 10.027(2)
_cell_length_b 10.243(2)
_cell_length_c 16.852(3)
_cell_measurement_reflns_used 14325
_cell_measurement_temperature 100(2)
_cell_measurement_theta_max 27.48
_cell_measurement_theta_min 1
_cell_volume 1702.4(6)
_computing_cell_refinement 'DENZO (Hooft 1998) and COLLECT (Otwinowski & Minor, 1997)'
_computing_data_reduction 'DENZO and COLLECT'
_computing_molecular_graphics 'PLATON (Spek, 1990)'
_computing_structure_refinement 'SHELXL97 (Sheldrick, 1997)'
_computing_structure_solution 'SHELXS97 (Sheldrick, 1997)'
_diffrn_measured_fraction_theta_full .999
_diffrn_measured_fraction_theta_max .999
_diffrn_measurement_device_type 'Nonius KappaCCD area-detector'
_diffrn_measurement_method '\f and \w'
_diffrn_radiation_type MoK\a
_diffrn_radiation_wavelength .71073
_diffrn_reflns_av_R_equivalents .0522
_diffrn_reflns_limit_h_max 13
_diffrn_reflns_limit_h_min -13
_diffrn_reflns_limit_k_max 13
_diffrn_reflns_limit_k_min -13
_diffrn_reflns_limit_l_max 21
_diffrn_reflns_limit_l_min -21
_diffrn_reflns_number 24715
_diffrn_reflns_theta_full 27.47
_diffrn_reflns_theta_max 27.47
_diffrn_reflns_theta_min 2.46
_exptl_absorpt_coefficient_mu .322
_exptl_absorpt_correction_T_max .9809
_exptl_absorpt_correction_T_min .9685
_exptl_absorpt_correction_type multi-scan
_exptl_absorpt_process_details '(SORTAV; Blessing, 1997)'
_exptl_crystal_colour colourless
_exptl_crystal_density_diffrn 1.397
_exptl_crystal_density_method 'not measured'
_exptl_crystal_description block
_exptl_crystal_F_000 748
_exptl_crystal_size_max .10
_exptl_crystal_size_mid .08
_exptl_crystal_size_min .06
_refine_diff_density_max .293
_refine_diff_density_min -.247
_refine_ls_abs_structure_details 'Flack (1983)'
_refine_ls_abs_structure_Flack -.10(4)
_refine_ls_extinction_coef .0153(14)
_refine_ls_extinction_expression Fc^*^=kFc[1+0.001xFc^2^\l^3^/sin(2\q)]^-1/4^
_refine_ls_extinction_method SHELXL97
_refine_ls_goodness_of_fit_ref .95
_refine_ls_hydrogen_treatment constr
_refine_ls_matrix_type full
_refine_ls_number_parameters 438
_refine_ls_number_reflns 7629
_refine_ls_number_restraints 1
_refine_ls_restrained_S_all .95
_refine_ls_R_factor_gt .041
_refine_ls_shift/su_max .03
_refine_ls_structure_factor_coef Fsqd
_refine_ls_weighting_details 'calc w = 1/[\s^2^(Fo^2^)+(0.0566P)^2^] where P = (Fo^2^+2Fc^2^)/3'
_refine_ls_weighting_scheme calc
_refine_ls_wR_factor_ref .0995
_reflns_number_gt 6130
_reflns_number_total 7629
_reflns_threshold_expression I>2\s(I)
_cod_data_source_file fr1354.cif
_cod_data_source_block II
_cod_depositor_comments
;
The following automatic conversions were performed:
'_symmetry_cell_setting' value 'Monoclinic' changed to 'monoclinic'
according to '/home/saulius/struct/CIF-dictionaries/cif_core.dic'
dictionary named 'cif_core.dic' version 2.4.1 from 2010-06-29.

Automatic conversion script
Id: cif_fix_enum 1527 2010-12-29 10:47:43Z saulius 

The following automatic conversions were performed:

'_symmetry_cell_setting' value 'Monoclinic' changed to 'monoclinic'
according to /home/saulius/struct/CIF-dictionaries/cif_core.dic
dictionary named 'cif_core.dic' version 2.4.1 from 2010-06-29.

Automatic conversion script
Id: cif_fix_values 1715 2011-07-08 13:25:40Z adriana 
;
_cod_original_cell_volume 1702.6(6)
_cod_original_sg_symbol_H-M 'P 21'
_cod_database_code 2012429
_cod_database_fobs_code 2012429

loop_
_symmetry_equiv_pos_as_xyz
'x, y, z'
'-x, y+1/2, -z'

loop_
_atom_site_label
_atom_site_fract_x
_atom_site_fract_y
_atom_site_fract_z
_atom_site_U_iso_or_equiv
_atom_site_adp_type
_atom_site_calc_flag
_atom_site_refinement_flags
_atom_site_occupancy
_atom_site_disorder_assembly
_atom_site_disorder_group
_atom_site_type_symbol
C1 .6949(2) .7611(2) .20101(13) .0240(5) Uani d . 1 . . C
C2 .8342(2) .7631(2) .20199(13) .0274(5) Uani d . 1 . . C
H2 .8674 .7599 .1527 .033 Uiso calc R 1 . . H
C3 .9247(2) .7698(2) .27465(14) .0292(5) Uani d . 1 . . C
H3 1.0194 .7721 .2748 .035 Uiso calc R 1 . . H
C4 .8776(2) .7730(2) .34662(13) .0263(5) Uani d . 1 . . C
H4 .9407 .7761 .3959 .032 Uiso calc R 1 . . H
C5 .7389(2) .7717(2) .34842(13) .0238(5) Uani d . 1 . . C
C6 .6497(2) .7684(2) .27421(12) .0226(5) Uani d . 1 . . C
C7 .6919(2) .7688(2) .42875(12) .0264(5) Uani d . 1 . . C
H7A .5927 .7833 .4200 .032 Uiso calc R 1 . . H
H7B .7363 .8403 .4632 .032 Uiso calc R 1 . . H
C8 .7250(2) .6401(2) .47125(12) .0249(5) Uani d . 1 . . C
C9 .8421(2) .6223(2) .52891(13) .0296(5) Uani d . 1 . . C
H9 .9022 .6936 .5433 .036 Uiso calc R 1 . . H
C10 .8721(2) .5024(2) .56551(13) .0322(6) Uani d . 1 . . C
H10 .9517 .4918 .6051 .039 Uiso calc R 1 . . H
C11 .7860(2) .3987(3) .54424(13) .0305(5) Uani d . 1 . . C
H11 .8070 .3168 .5699 .037 Uiso calc R 1 . . H
C12 .6687(2) .4105(2) .48588(13) .0262(5) Uani d . 1 . . C
C13 .6389(2) .5334(2) .45111(12) .0245(5) Uani d . 1 . . C
C14 .5782(2) .2921(2) .46107(13) .0290(5) Uani d . 1 . . C
H14A .5970 .2248 .5038 .035 Uiso calc R 1 . . H
H14B .4821 .3184 .4560 .035 Uiso calc R 1 . . H
C15 .6005(2) .2338(2) .38182(13) .0254(5) Uani d . 1 . . C
C16 .7087(2) .1504(2) .37861(14) .0290(5) Uani d . 1 . . C
H16 .7672 .1259 .4271 .035 Uiso calc R 1 . . H
C17 .7324(2) .1026(2) .30549(15) .0294(5) Uani d . 1 . . C
H17 .8052 .0437 .3043 .035 Uiso calc R 1 . . H
C18 .6502(2) .1404(2) .23423(15) .0285(5) Uani d . 1 . . C
H18 .6687 .1089 .1843 .034 Uiso calc R 1 . . H
C19 .5406(2) .2240(2) .23463(13) .0238(5) Uani d . 1 . . C
C20 .5159(2) .2657(2) .30901(13) .0228(5) Uani d . 1 . . C
C21 .4574(2) .2692(2) .15481(13) .0247(5) Uani d . 1 . . C
H21A .4350 .1930 .1188 .030 Uiso calc R 1 . . H
H21B .3712 .3076 .1646 .030 Uiso calc R 1 . . H
C22 .5326(2) .3693(2) .11360(12) .0237(5) Uani d . 1 . . C
C23 .6129(2) .3321(3) .05827(13) .0282(5) Uani d . 1 . . C
H23 .6186 .2424 .0449 .034 Uiso calc R 1 . . H
C24 .6847(2) .4233(3) .02247(13) .0327(6) Uani d . 1 . . C
H24 .7384 .3967 -.0157 .039 Uiso calc R 1 . . H
C25 .6776(2) .5529(2) .04276(13) .0287(5) Uani d . 1 . . C
H25 .7280 .6151 .0185 .034 Uiso calc R 1 . . H
C26 .5990(2) .5956(2) .09756(12) .0238(5) Uani d . 1 . . C
C27 .5261(2) .5019(2) .13216(12) .0214(5) Uani d . 1 . . C
C28 .5985(2) .7382(2) .12169(13) .0259(5) Uani d . 1 . . C
H28A .5056 .7643 .1273 .031 Uiso calc R 1 . . H
H28B .6263 .7928 .0790 .031 Uiso calc R 1 . . H
C29 .4400(2) .8813(2) .27686(16) .0342(6) Uani d . 1 . . C
H29A .4972 .9550 .2651 .041 Uiso calc R 1 . . H
H29B .4201 .8933 .3318 .041 Uiso calc R 1 . . H
C30 .3107(2) .8790(2) .21677(13) .0242(5) Uani d . 1 . . C
C31 .1150(3) .9994(3) .16073(15) .0449(7) Uani d . 1 . . C
H31A .0738 .9115 .1520 .054 Uiso calc R 1 . . H
H31B .1325 1.0320 .1083 .054 Uiso calc R 1 . . H
C32 .0213(3) 1.0874(3) .19128(15) .0377(6) Uani d . 1 . . C
H32A .0179 1.0651 .2474 .057 Uiso calc R 1 . . H
H32B -.0694 1.0784 .1584 .057 Uiso calc R 1 . . H
H32C .0526 1.1776 .1884 .057 Uiso calc R 1 . . H
C33 .2809(2) .2891(2) .31157(15) .0297(5) Uani d . 1 . . C
H33A .2923 .2072 .3433 .036 Uiso calc R 1 . . H
H33B .2387 .2679 .2553 .036 Uiso calc R 1 . . H
C34 .1931(2) .3843(2) .34768(13) .0253(5) Uani d . 1 . . C
C35 -.0389(2) .4354(3) .35154(14) .0318(6) Uani d . 1 . . C
H35A -.0033 .5245 .3644 .038 Uiso calc R 1 . . H
H35B -.0608 .3961 .4013 .038 Uiso calc R 1 . . H
C36 -.1627(2) .4406(2) .28741(14) .0311(5) Uani d . 1 . . C
H36A -.1404 .4820 .2390 .047 Uiso calc R 1 . . H
H36B -.2331 .4915 .3068 .047 Uiso calc R 1 . . H
H36C -.1958 .3518 .2743 .047 Uiso calc R 1 . . H
C37 -.1481(2) 1.0586(2) -.07061(13) .0286(5) Uani d . 1 . . C
H37 -.2299 1.1002 -.1037 .034 Uiso calc R 1 . . H
O1 .50990(14) .76174(15) .27263(8) .0231(3) Uani d . 1 . . O
O2 .52623(16) .56023(16) .39538(9) .0300(4) Uani d . 1 . . O
H2A .4816 .4913 .3837 .045 Uiso calc R 1 . . H
O3 .40849(14) .35053(15) .31349(9) .0232(3) Uani d . 1 . . O
O4 .44131(15) .53302(15) .18481(9) .0255(3) Uani d . 1 . . O
H4A .4662 .6039 .2079 .038 Uiso calc R 1 . . H
O5 .27314(19) .7906(2) .17372(12) .0494(5) Uani d . 1 . . O
O6 .24262(17) .99057(17) .21792(10) .0361(4) Uani d . 1 . . O
O7 .23446(16) .46840(19) .39445(10) .0375(4) Uani d . 1 . . O
O8 .06216(15) .35562(16) .32079(9) .0276(4) Uani d . 1 . . O
Cl1 -.06484(8) .96828(8) -.13453(5) .0563(2) Uani d . 1 . . Cl
Cl2 -.04219(6) 1.18233(6) -.02198(3) .03249(15) Uani d . 1 . . Cl
Cl3 -.20159(7) .95519(7) .00142(4) .04352(19) Uani d . 1 . . Cl

loop_
_atom_site_aniso_label
_atom_site_aniso_U_11
_atom_site_aniso_U_22
_atom_site_aniso_U_33
_atom_site_aniso_U_12
_atom_site_aniso_U_13
_atom_site_aniso_U_23
C1 .0228(12) .0183(11) .0297(11) -.0010(10) .0012(9) .0036(9)
C2 .0266(13) .0247(12) .0301(12) -.0023(10) .0032(10) .0045(10)
C3 .0196(12) .0263(13) .0407(13) -.0040(10) .0028(10) .0049(11)
C4 .0230(12) .0187(12) .0341(12) .0026(10) -.0030(9) .0001(10)
C5 .0226(12) .0158(11) .0307(12) -.0004(9) -.0009(9) -.0023(9)
C6 .0197(12) .0163(11) .0303(12) -.0004(9) .0000(9) .0010(9)
C7 .0247(12) .0286(13) .0239(11) .0027(11) -.0012(9) -.0040(10)
C8 .0241(12) .0305(13) .0197(10) .0046(10) .0032(8) -.0047(9)
C9 .0278(13) .0342(14) .0249(11) .0042(11) -.0005(9) -.0082(10)
C10 .0316(14) .0389(15) .0225(11) .0105(12) -.0048(10) -.0056(10)
C11 .0327(14) .0348(14) .0236(12) .0084(11) .0036(10) .0019(10)
C12 .0252(12) .0334(13) .0209(11) .0026(10) .0062(9) .0015(9)
C13 .0190(12) .0325(14) .0213(11) .0065(10) .0018(8) -.0003(9)
C14 .0276(13) .0314(14) .0281(12) .0048(11) .0051(9) .0097(10)
C15 .0219(12) .0214(12) .0325(12) -.0024(9) .0043(9) .0069(9)
C16 .0207(12) .0239(13) .0411(14) .0008(10) .0022(10) .0093(10)
C17 .0215(12) .0202(12) .0476(15) .0010(10) .0094(10) .0035(10)
C18 .0245(13) .0229(13) .0384(13) -.0016(10) .0065(10) -.0012(10)
C19 .0218(12) .0163(11) .0334(12) -.0036(9) .0055(9) -.0019(9)
C20 .0166(11) .0170(11) .0354(12) .0012(9) .0065(9) .0026(9)
C21 .0210(11) .0235(12) .0287(11) .0002(10) .0022(9) -.0076(9)
C22 .0203(12) .0295(14) .0196(11) .0000(10) -.0015(8) -.0020(9)
C23 .0245(13) .0325(14) .0268(12) .0035(10) .0027(9) -.0094(10)
C24 .0299(14) .0478(17) .0218(11) .0041(12) .0087(10) -.0018(10)
C25 .0239(13) .0379(15) .0243(12) -.0025(11) .0041(9) .0026(10)
C26 .0208(12) .0295(13) .0199(11) -.0006(10) .0003(9) .0013(9)
C27 .0170(11) .0283(13) .0178(10) .0029(9) .0003(8) -.0012(9)
C28 .0231(12) .0282(13) .0257(11) -.0020(10) .0024(9) .0076(9)
C29 .0254(13) .0252(14) .0486(15) .0066(11) -.0024(11) -.0081(11)
C30 .0212(12) .0232(13) .0284(12) .0039(10) .0051(9) .0017(10)
C31 .0337(15) .065(2) .0325(14) .0191(14) -.0035(11) -.0030(13)
C32 .0310(14) .0409(16) .0392(15) .0032(12) .0010(11) -.0085(12)
C33 .0200(12) .0278(14) .0419(14) -.0019(11) .0078(10) -.0031(10)
C34 .0203(12) .0269(13) .0292(12) .0013(10) .0059(9) .0066(10)
C35 .0235(13) .0353(15) .0383(13) .0063(11) .0096(10) -.0036(11)
C36 .0236(13) .0281(14) .0416(14) .0009(11) .0060(10) .0021(11)
C37 .0260(13) .0302(14) .0289(12) -.0030(11) .0028(10) .0018(10)
O1 .0162(8) .0204(8) .0315(8) .0017(6) .0010(6) .0001(7)
O2 .0255(9) .0275(9) .0325(9) -.0018(7) -.0065(7) .0043(7)
O3 .0163(8) .0221(8) .0312(8) -.0001(7) .0047(6) .0020(6)
O4 .0257(9) .0227(9) .0300(8) -.0027(7) .0101(6) -.0035(6)
O5 .0357(11) .0448(12) .0581(12) .0122(9) -.0175(9) -.0221(10)
O6 .0283(9) .0329(11) .0440(10) .0110(8) -.0016(7) -.0010(8)
O7 .0258(9) .0458(11) .0405(10) -.0011(9) .0046(7) -.0167(9)
O8 .0192(8) .0278(9) .0360(9) .0025(7) .0056(6) -.0012(7)
Cl1 .0497(4) .0625(5) .0613(5) -.0083(4) .0224(3) -.0275(4)
Cl2 .0317(3) .0304(3) .0330(3) -.0039(3) -.0004(2) .0026(2)
Cl3 .0426(4) .0462(4) .0388(3) -.0154(3) -.0004(3) .0137(3)

loop_
_geom_angle_atom_site_label_1
_geom_angle_atom_site_label_2
_geom_angle_atom_site_label_3
_geom_angle
C6 C1 C2 118.32(19)
C6 C1 C28 122.12(19)
C2 C1 C28 119.3(2)
C3 C2 C1 120.3(2)
C3 C2 H2 119.8
C1 C2 H2 119.8
C4 C3 C2 120.3(2)
C4 C3 H3 119.9
C2 C3 H3 119.9
C3 C4 C5 121.3(2)
C3 C4 H4 119.4
C5 C4 H4 119.4
C4 C5 C6 117.3(2)
C4 C5 C7 119.48(19)
C6 C5 C7 123.2(2)
C1 C6 C5 122.4(2)
C1 C6 O1 117.76(18)
C5 C6 O1 119.64(19)
C5 C7 C8 111.43(18)
C5 C7 H7A 109.3
C8 C7 H7A 109.3
C5 C7 H7B 109.3
C8 C7 H7B 109.3
H7A C7 H7B 108.0
C9 C8 C13 118.2(2)
C9 C8 C7 122.1(2)
C13 C8 C7 119.67(19)
C10 C9 C8 121.0(2)
C10 C9 H9 119.5
C8 C9 H9 119.5
C11 C10 C9 119.6(2)
C11 C10 H10 120.2
C9 C10 H10 120.2
C10 C11 C12 121.7(2)
C10 C11 H11 119.1
C12 C11 H11 119.1
C13 C12 C11 117.5(2)
C13 C12 C14 122.0(2)
C11 C12 C14 120.5(2)
O2 C13 C12 124.0(2)
O2 C13 C8 114.2(2)
C12 C13 C8 121.8(2)
C15 C14 C12 112.28(18)
C15 C14 H14A 109.1
C12 C14 H14A 109.1
C15 C14 H14B 109.1
C12 C14 H14B 109.1
H14A C14 H14B 107.9
C16 C15 C20 117.6(2)
C16 C15 C14 121.1(2)
C20 C15 C14 121.2(2)
C17 C16 C15 120.8(2)
C17 C16 H16 119.6
C15 C16 H16 119.6
C18 C17 C16 120.1(2)
C18 C17 H17 119.9
C16 C17 H17 119.9
C17 C18 C19 121.0(2)
C17 C18 H18 119.5
C19 C18 H18 119.5
C20 C19 C18 117.5(2)
C20 C19 C21 123.1(2)
C18 C19 C21 119.3(2)
C19 C20 O3 120.34(19)
C19 C20 C15 122.8(2)
O3 C20 C15 116.72(19)
C22 C21 C19 111.87(18)
C22 C21 H21A 109.2
C19 C21 H21A 109.2
C22 C21 H21B 109.2
C19 C21 H21B 109.2
H21A C21 H21B 107.9
C23 C22 C27 118.2(2)
C23 C22 C21 121.2(2)
C27 C22 C21 120.5(2)
C24 C23 C22 121.2(2)
C24 C23 H23 119.4
C22 C23 H23 119.4
C25 C24 C23 119.3(2)
C25 C24 H24 120.4
C23 C24 H24 120.4
C24 C25 C26 122.0(2)
C24 C25 H25 119.0
C26 C25 H25 119.0
C25 C26 C27 117.7(2)
C25 C26 C28 120.8(2)
C27 C26 C28 121.51(19)
O4 C27 C26 122.9(2)
O4 C27 C22 115.5(2)
C26 C27 C22 121.7(2)
C26 C28 C1 110.62(18)
C26 C28 H28A 109.5
C1 C28 H28A 109.5
C26 C28 H28B 109.5
C1 C28 H28B 109.5
H28A C28 H28B 108.1
O1 C29 C30 109.17(19)
O1 C29 H29A 109.8
C30 C29 H29A 109.8
O1 C29 H29B 109.8
C30 C29 H29B 109.8
H29A C29 H29B 108.3
O5 C30 O6 124.1(2)
O5 C30 C29 124.8(2)
O6 C30 C29 111.13(19)
O6 C31 C32 110.4(2)
O6 C31 H31A 109.6
C32 C31 H31A 109.6
O6 C31 H31B 109.6
C32 C31 H31B 109.6
H31A C31 H31B 108.1
C31 C32 H32A 109.5
C31 C32 H32B 109.5
H32A C32 H32B 109.5
C31 C32 H32C 109.5
H32A C32 H32C 109.5
H32B C32 H32C 109.5
O3 C33 C34 107.01(19)
O3 C33 H33A 110.3
C34 C33 H33A 110.3
O3 C33 H33B 110.3
C34 C33 H33B 110.3
H33A C33 H33B 108.6
O7 C34 O8 125.8(2)
O7 C34 C33 125.0(2)
O8 C34 C33 109.2(2)
O8 C35 C36 107.53(18)
O8 C35 H35A 110.2
C36 C35 H35A 110.2
O8 C35 H35B 110.2
C36 C35 H35B 110.2
H35A C35 H35B 108.5
C35 C36 H36A 109.5
C35 C36 H36B 109.5
H36A C36 H36B 109.5
C35 C36 H36C 109.5
H36A C36 H36C 109.5
H36B C36 H36C 109.5
Cl1 C37 Cl2 110.74(13)
Cl1 C37 Cl3 110.17(14)
Cl2 C37 Cl3 110.17(12)
Cl1 C37 H37 108.6
Cl2 C37 H37 108.6
Cl3 C37 H37 108.6
C6 O1 C29 117.35(17)
C13 O2 H2A 109.5
C20 O3 C33 115.05(17)
C27 O4 H4A 109.5
C30 O6 C31 115.7(2)
C34 O8 C35 117.06(18)

loop_
_geom_bond_atom_site_label_1
_geom_bond_atom_site_label_2
_geom_bond_site_symmetry_2
_geom_bond_distance
_geom_bond_publ_flag
C1 C6 . 1.390(3) ?
C1 C2 . 1.395(3) ?
C1 C28 . 1.520(3) ?
C2 C3 . 1.388(3) ?
C2 H2 . .9500 ?
C3 C4 . 1.379(3) ?
C3 H3 . .9500 ?
C4 C5 . 1.396(3) ?
C4 H4 . .9500 ?
C5 C6 . 1.401(3) ?
C5 C7 . 1.512(3) ?
C6 O1 . 1.399(3) ?
C7 C8 . 1.508(3) ?
C7 H7A . .9900 ?
C7 H7B . .9900 ?
C8 C9 . 1.395(3) ?
C8 C13 . 1.396(3) ?
C9 C10 . 1.382(3) ?
C9 H9 . .9500 ?
C10 C11 . 1.375(4) ?
C10 H10 . .9500 ?
C11 C12 . 1.396(3) ?
C11 H11 . .9500 ?
C12 C13 . 1.398(3) ?
C12 C14 . 1.527(3) ?
C13 O2 . 1.360(3) ?
C14 C15 . 1.516(3) ?
C14 H14A . .9900 ?
C14 H14B . .9900 ?
C15 C16 . 1.390(3) ?
C15 C20 . 1.399(3) ?
C16 C17 . 1.386(3) ?
C16 H16 . .9500 ?
C17 C18 . 1.384(3) ?
C17 H17 . .9500 ?
C18 C19 . 1.395(3) ?
C18 H18 . .9500 ?
C19 C20 . 1.388(3) ?
C19 C21 . 1.522(3) ?
C20 O3 . 1.396(3) ?
C21 C22 . 1.514(3) ?
C21 H21A . .9900 ?
C21 H21B . .9900 ?
C22 C23 . 1.391(3) ?
C22 C27 . 1.398(3) ?
C23 C24 . 1.382(4) ?
C23 H23 . .9500 ?
C24 C25 . 1.376(4) ?
C24 H24 . .9500 ?
C25 C26 . 1.388(3) ?
C25 H25 . .9500 ?
C26 C27 . 1.396(3) ?
C26 C28 . 1.517(3) ?
C27 O4 . 1.372(3) ?
C28 H28A . .9900 ?
C28 H28B . .9900 ?
C29 O1 . 1.419(3) ?
C29 C30 . 1.495(3) ?
C29 H29A . .9900 ?
C29 H29B . .9900 ?
C30 O5 . 1.179(3) ?
C30 O6 . 1.333(3) ?
C31 O6 . 1.459(3) ?
C31 C32 . 1.461(4) ?
C31 H31A . .9900 ?
C31 H31B . .9900 ?
C32 H32A . .9800 ?
C32 H32B . .9800 ?
C32 H32C . .9800 ?
C33 O3 . 1.421(3) ?
C33 C34 . 1.513(3) ?
C33 H33A . .9900 ?
C33 H33B . .9900 ?
C34 O7 . 1.191(3) ?
C34 O8 . 1.342(3) ?
C35 O8 . 1.467(3) ?
C35 C36 . 1.492(3) ?
C35 H35A . .9900 ?
C35 H35B . .9900 ?
C36 H36A . .9800 ?
C36 H36B . .9800 ?
C36 H36C . .9800 ?
C37 Cl1 . 1.743(2) ?
C37 Cl2 . 1.758(2) ?
C37 Cl3 . 1.766(2) ?
C37 H37 . 1.0000 ?
O2 H2A . .8400 ?
O4 H4A . .8400 ?

loop_
_geom_hbond_atom_site_label_D
_geom_hbond_atom_site_label_H
_geom_hbond_atom_site_label_A
_geom_hbond_distance_DH
_geom_hbond_distance_HA
_geom_hbond_distance_DA
_geom_hbond_angle_DHA
O2 H2A O3 .84 1.92 2.706(2) 154.4
O2 H2A O7 .84 2.53 3.071(2) 123.3
O4 H4A O1 .84 1.96 2.790(2) 172.3
O4 H4A O5 .84 2.71 3.119(3) 111.7

loop_
_geom_torsion_atom_site_label_1
_geom_torsion_atom_site_label_2
_geom_torsion_atom_site_label_3
_geom_torsion_atom_site_label_4
_geom_torsion
C6 C1 C2 C3 1.2(3)
C28 C1 C2 C3 -173.1(2)
C1 C2 C3 C4 .8(4)
C2 C3 C4 C5 -1.0(4)
C3 C4 C5 C6 -.6(3)
C3 C4 C5 C7 177.1(2)
C2 C1 C6 C5 -2.9(3)
C28 C1 C6 C5 171.2(2)
C2 C1 C6 O1 -177.8(2)
C28 C1 C6 O1 -3.8(3)
C4 C5 C6 C1 2.6(3)
C7 C5 C6 C1 -175.0(2)
C4 C5 C6 O1 177.45(19)
C7 C5 C6 O1 -.1(3)
C4 C5 C7 C8 -68.5(3)
C6 C5 C7 C8 109.0(2)
C5 C7 C8 C9 95.3(2)
C5 C7 C8 C13 -82.6(3)
C13 C8 C9 C10 -.3(3)
C7 C8 C9 C10 -178.3(2)
C8 C9 C10 C11 .7(4)
C9 C10 C11 C12 .4(4)
C10 C11 C12 C13 -1.9(3)
C10 C11 C12 C14 177.5(2)
C11 C12 C13 O2 -178.0(2)
C14 C12 C13 O2 2.7(3)
C11 C12 C13 C8 2.3(3)
C14 C12 C13 C8 -177.0(2)
C9 C8 C13 O2 179.02(19)
C7 C8 C13 O2 -2.9(3)
C9 C8 C13 C12 -1.3(3)
C7 C8 C13 C12 176.8(2)
C13 C12 C14 C15 78.2(3)
C11 C12 C14 C15 -101.2(2)
C12 C14 C15 C16 80.8(3)
C12 C14 C15 C20 -96.9(2)
C20 C15 C16 C17 1.0(3)
C14 C15 C16 C17 -176.8(2)
C15 C16 C17 C18 1.8(4)
C16 C17 C18 C19 -1.7(4)
C17 C18 C19 C20 -1.2(3)
C17 C18 C19 C21 176.7(2)
C18 C19 C20 O3 179.40(19)
C21 C19 C20 O3 1.7(3)
C18 C19 C20 C15 4.1(3)
C21 C19 C20 C15 -173.7(2)
C16 C15 C20 C19 -4.0(3)
C14 C15 C20 C19 173.8(2)
C16 C15 C20 O3 -179.5(2)
C14 C15 C20 O3 -1.7(3)
C20 C19 C21 C22 104.0(2)
C18 C19 C21 C22 -73.7(3)
C19 C21 C22 C23 91.8(2)
C19 C21 C22 C27 -86.3(2)
C27 C22 C23 C24 .1(3)
C21 C22 C23 C24 -178.1(2)
C22 C23 C24 C25 .8(3)
C23 C24 C25 C26 -.8(4)
C24 C25 C26 C27 .0(3)
C24 C25 C26 C28 177.1(2)
C25 C26 C27 O4 -177.6(2)
C28 C26 C27 O4 5.4(3)
C25 C26 C27 C22 .9(3)
C28 C26 C27 C22 -176.2(2)
C23 C22 C27 O4 177.69(18)
C21 C22 C27 O4 -4.2(3)
C23 C22 C27 C26 -.9(3)
C21 C22 C27 C26 177.26(19)
C25 C26 C28 C1 -97.6(2)
C27 C26 C28 C1 79.3(3)
C6 C1 C28 C26 -98.7(3)
C2 C1 C28 C26 75.3(3)
O1 C29 C30 O5 .8(3)
O1 C29 C30 O6 -179.08(18)
O3 C33 C34 O7 -25.3(3)
O3 C33 C34 O8 156.88(17)
C1 C6 O1 C29 -98.8(2)
C5 C6 O1 C29 86.2(3)
C30 C29 O1 C6 136.33(19)
C19 C20 O3 C33 85.3(2)
C15 C20 O3 C33 -99.1(2)
C34 C33 O3 C20 159.09(18)
O5 C30 O6 C31 -.6(3)
C29 C30 O6 C31 179.4(2)
C32 C31 O6 C30 152.1(2)
O7 C34 O8 C35 .3(3)
C33 C34 O8 C35 178.09(19)
C36 C35 O8 C34 149.92(19)

loop_
_cod_related_entry_id
_cod_related_entry_database
_cod_related_entry_code
1 ChemSpider 21135018
